data_7236982
loop_
_publ_author_name
'Chen, Peng-Zhong'
'Wang, Jian-Xin'
'Niu, Li-Ya'
'Chen, Yu-Zhe'
'Yang, Qing-Zheng'

_publ_section_title
;
 Carbazole-containing difluoroboron \b-diketonate dyes: two-photon excited
 fluorescence in solution and grinding-induced blue-shifted emission in
 the solid state
;
_journal_issue 47
_journal_name_full 'Journal of Materials Chemistry C'
_journal_page_first 12538
_journal_paper_doi 10.1039/C7TC04751G
_journal_volume 5
_journal_year 2017
_chemical_formula_moiety 'C24 H20 B F2 N O3'
_chemical_formula_sum 'C24 H20 B F2 N O3'
_chemical_formula_weight 419.22
_space_group_crystal_system monoclinic
_space_group_IT_number 14
_space_group_name_Hall '-P 2yn'
_space_group_name_H-M_alt 'P 1 21/n 1'
_atom_sites_solution_hydrogens geom
_atom_sites_solution_primary dual
_audit_creation_date 2017-04-26
_audit_creation_method
;
Olex2 1.2
(compiled 2017.03.28 svn.r3405 for OlexSys, GUI svn.r5335)
;
_audit_update_record
;
2017-09-15 deposited with the CCDC.
2017-11-16 downloaded from the CCDC.
;
_cell_angle_alpha 90
_cell_angle_beta 112.20(3)
_cell_angle_gamma 90
_cell_formula_units_Z 4
_cell_length_a 11.151(2)
_cell_length_b 13.828(3)
_cell_length_c 13.934(3)
_cell_measurement_reflns_used 6267
_cell_measurement_temperature 153(2)
_cell_measurement_theta_max 27.4739
_cell_measurement_theta_min 1.4726
_cell_volume 1989.3(8)
_computing_molecular_graphics 'Olex2 (Dolomanov et al., 2009)'
_computing_publication_material 'Olex2 (Dolomanov et al., 2009)'
_computing_structure_refinement 'XL (Sheldrick, 2008)'
_computing_structure_solution 'XM (Sheldrick, 2008)'
_diffrn_ambient_temperature 153.15
_diffrn_measured_fraction_theta_full 0.987
_diffrn_measured_fraction_theta_max 0.985
_diffrn_measurement_device_type 'multiwire proportional'
_diffrn_measurement_method 'phi and omega scans'
_diffrn_radiation_monochromator graphite
_diffrn_radiation_type MoK\a
_diffrn_radiation_wavelength 0.71073
_diffrn_reflns_av_R_equivalents 0.0471
_diffrn_reflns_av_unetI/netI 0.0499
_diffrn_reflns_Laue_measured_fraction_full 0.987
_diffrn_reflns_Laue_measured_fraction_max 0.985
_diffrn_reflns_limit_h_max 14
_diffrn_reflns_limit_h_min -14
_diffrn_reflns_limit_k_max 17
_diffrn_reflns_limit_k_min -17
_diffrn_reflns_limit_l_max 18
_diffrn_reflns_limit_l_min -18
_diffrn_reflns_number 13400
_diffrn_reflns_point_group_measured_fraction_full 0.987
_diffrn_reflns_point_group_measured_fraction_max 0.985
_diffrn_reflns_theta_full 25.242
_diffrn_reflns_theta_max 27.486
_diffrn_reflns_theta_min 2.159
_exptl_absorpt_coefficient_mu 0.104
_exptl_absorpt_correction_T_max 1.0000
_exptl_absorpt_correction_T_min 0.8858
_exptl_absorpt_correction_type multi-scan
_exptl_absorpt_process_details 'CrystalClear (Rigaku Inc., 2008)'
_exptl_crystal_colour yellow
_exptl_crystal_density_diffrn 1.400
_exptl_crystal_description block
_exptl_crystal_F_000 872
_exptl_crystal_size_max 0.24
_exptl_crystal_size_mid 0.23
_exptl_crystal_size_min 0.21
_refine_diff_density_max 0.312
_refine_diff_density_min -0.263
_refine_diff_density_rms 0.055
_refine_ls_extinction_method none
_refine_ls_goodness_of_fit_ref 1.238
_refine_ls_hydrogen_treatment constr
_refine_ls_matrix_type full
_refine_ls_number_parameters 282
_refine_ls_number_reflns 4488
_refine_ls_number_restraints 0
_refine_ls_restrained_S_all 1.238
_refine_ls_R_factor_all 0.1116
_refine_ls_R_factor_gt 0.0962
_refine_ls_shift/su_max 0.000
_refine_ls_shift/su_mean 0.000
_refine_ls_structure_factor_coef Fsqd
_refine_ls_weighting_details 'w=1/[\s^2^(Fo^2^)+(0.0370P)^2^+2.3050P] where P=(Fo^2^+2Fc^2^)/3'
_refine_ls_weighting_scheme calc
_refine_ls_wR_factor_gt 0.1763
_refine_ls_wR_factor_ref 0.1853
_reflns_Friedel_coverage 0.000
_reflns_number_gt 3879
_reflns_number_total 4488
_reflns_threshold_expression 'I > 2\s(I)'
_cod_data_source_file c7tc04751g2.cif
_cod_data_source_block bww17164
_cod_original_cell_volume 1989.2(8)
_cod_database_code 7236982
_shelx_shelxl_version_number 2014/7
_shelx_space_group_comment
;
The symmetry employed for this shelxl refinement is uniquely defined
by the following loop, which should always be used as a source of
symmetry information in preference to the above space-group names.
They are only intended as comments.
;
_shelx_estimated_absorpt_t_max 0.979
_shelx_estimated_absorpt_t_min 0.976
_olex2_refinement_description
;
1. Fixed Uiso
 At 1.2 times of:
  All C(H) groups, All C(H,H) groups
 At 1.5 times of:
  All C(H,H,H) groups
2.a Secondary CH2 refined with riding coordinates:
 C13(H13A,H13B)
2.b Aromatic/amide H refined with riding coordinates:
 C2(H2), C3(H3), C4(H4), C5(H5), C8(H8), C10(H10), C11(H11), C16(H16),
 C19(H19), C20(H20), C22(H22), C23(H23)
2.c Idealised Me refined as rotating group:
 C14(H14A,H14B,H14C), C24(H24A,H24B,H24C)
;
_olex2_submission_special_instructions 'No special instructions were received'

loop_
_space_group_symop_operation_xyz
'x, y, z'
'-x+1/2, y+1/2, -z+1/2'
'-x, -y, -z'
'x-1/2, -y-1/2, z-1/2'

loop_
_atom_site_label
_atom_site_type_symbol
_atom_site_fract_x
_atom_site_fract_y
_atom_site_fract_z
_atom_site_U_iso_or_equiv
_atom_site_adp_type
_atom_site_occupancy
_atom_site_site_symmetry_order
_atom_site_calc_flag
_atom_site_refinement_flags_posn
F1 F 0.20318(18) 0.46399(14) 0.67931(16) 0.0455(5) Uani 1 1 d .
F2 F 0.34697(19) 0.50530(14) 0.83816(17) 0.0499(5) Uani 1 1 d .
O1 O 0.3879(2) 0.36982(15) 0.75929(19) 0.0400(6) Uani 1 1 d .
O2 O 0.2124(2) 0.37374(14) 0.82305(18) 0.0365(5) Uani 1 1 d .
O3 O -0.1563(2) 0.10104(17) 0.95051(19) 0.0433(6) Uani 1 1 d .
N1 N 0.7664(2) 0.10697(18) 0.6453(2) 0.0333(6) Uani 1 1 d .
C1 C 0.8213(3) 0.1896(2) 0.6211(2) 0.0314(6) Uani 1 1 d .
C2 C 0.9257(3) 0.1959(3) 0.5891(2) 0.0388(7) Uani 1 1 d .
H2 H 0.9692 0.1399 0.5794 0.047 Uiso 1 1 calc R
C3 C 0.9625(3) 0.2875(3) 0.5723(3) 0.0428(8) Uani 1 1 d .
H3 H 1.0329 0.2944 0.5503 0.051 Uiso 1 1 calc R
C4 C 0.8999(3) 0.3706(3) 0.5866(3) 0.0412(8) Uani 1 1 d .
H4 H 0.9288 0.4325 0.5749 0.049 Uiso 1 1 calc R
C5 C 0.7958(3) 0.3631(2) 0.6176(2) 0.0347(7) Uani 1 1 d .
H5 H 0.7523 0.4194 0.6266 0.042 Uiso 1 1 calc R
C6 C 0.7566(3) 0.2723(2) 0.6353(2) 0.0294(6) Uani 1 1 d .
C7 C 0.6549(3) 0.2373(2) 0.6680(2) 0.0280(6) Uani 1 1 d .
C8 C 0.5610(3) 0.2823(2) 0.6947(2) 0.0279(6) Uani 1 1 d .
H8 H 0.5542 0.3508 0.6930 0.033 Uiso 1 1 calc R
C9 C 0.4759(3) 0.2262(2) 0.7243(2) 0.0296(6) Uani 1 1 d .
C10 C 0.4875(3) 0.1243(2) 0.7266(2) 0.0316(6) Uani 1 1 d .
H10 H 0.4290 0.0867 0.7461 0.038 Uiso 1 1 calc R
C11 C 0.5807(3) 0.0778(2) 0.7016(2) 0.0326(7) Uani 1 1 d .
H11 H 0.5872 0.0093 0.7036 0.039 Uiso 1 1 calc R
C12 C 0.6658(3) 0.1346(2) 0.6729(2) 0.0295(6) Uani 1 1 d .
C13 C 0.8079(3) 0.0078(2) 0.6404(3) 0.0416(8) Uani 1 1 d .
H13A H 0.7867 -0.0320 0.6909 0.050 Uiso 1 1 calc R
H13B H 0.9031 0.0068 0.6608 0.050 Uiso 1 1 calc R
C14 C 0.7457(5) -0.0356(3) 0.5354(3) 0.0650(12) Uani 1 1 d .
H14A H 0.7596 0.0066 0.4841 0.097 Uiso 1 1 calc GR
H14B H 0.6525 -0.0428 0.5187 0.097 Uiso 1 1 calc GR
H14C H 0.7839 -0.0992 0.5343 0.097 Uiso 1 1 calc GR
C15 C 0.3788(3) 0.2747(2) 0.7540(2) 0.0277(6) Uani 1 1 d .
C16 C 0.2851(3) 0.2274(2) 0.7788(2) 0.0304(6) Uani 1 1 d .
H16 H 0.2749 0.1594 0.7698 0.036 Uiso 1 1 calc R
C17 C 0.2058(3) 0.2793(2) 0.8169(2) 0.0287(6) Uani 1 1 d .
C18 C 0.1122(3) 0.2340(2) 0.8531(2) 0.0274(6) Uani 1 1 d .
C19 C 0.1058(3) 0.1331(2) 0.8622(3) 0.0356(7) Uani 1 1 d .
H19 H 0.1646 0.0930 0.8458 0.043 Uiso 1 1 calc R
C20 C 0.0154(3) 0.0918(2) 0.8947(3) 0.0372(7) Uani 1 1 d .
H20 H 0.0122 0.0235 0.9009 0.045 Uiso 1 1 calc R
C21 C -0.0711(3) 0.1496(2) 0.9184(2) 0.0325(7) Uani 1 1 d .
C22 C -0.0667(3) 0.2498(2) 0.9107(2) 0.0323(7) Uani 1 1 d .
H22 H -0.1258 0.2894 0.9272 0.039 Uiso 1 1 calc R
C23 C 0.0259(3) 0.2910(2) 0.8785(2) 0.0320(6) Uani 1 1 d .
H23 H 0.0301 0.3594 0.8737 0.038 Uiso 1 1 calc R
C24 C -0.2503(3) 0.1563(3) 0.9743(3) 0.0436(8) Uani 1 1 d .
H24A H -0.3039 0.1931 0.9130 0.065 Uiso 1 1 calc GR
H24B H -0.2057 0.2011 1.0312 0.065 Uiso 1 1 calc GR
H24C H -0.3053 0.1126 0.9951 0.065 Uiso 1 1 calc GR
B1 B 0.2876(3) 0.4300(3) 0.7745(3) 0.0350(8) Uani 1 1 d .

loop_
_atom_site_aniso_label
_atom_site_aniso_U_11
_atom_site_aniso_U_22
_atom_site_aniso_U_33
_atom_site_aniso_U_23
_atom_site_aniso_U_13
_atom_site_aniso_U_12
F1 0.0454(11) 0.0406(11) 0.0592(13) 0.0095(9) 0.0295(10) 0.0040(9)
F2 0.0566(12) 0.0374(11) 0.0712(14) -0.0159(10) 0.0419(11) -0.0125(9)
O1 0.0428(12) 0.0243(11) 0.0672(16) 0.0008(10) 0.0372(12) -0.0008(10)
O2 0.0413(12) 0.0261(11) 0.0549(14) -0.0007(9) 0.0327(11) -0.0007(9)
O3 0.0419(13) 0.0411(13) 0.0582(15) 0.0052(11) 0.0315(12) -0.0023(10)
N1 0.0302(13) 0.0311(13) 0.0408(14) -0.0006(11) 0.0160(11) 0.0034(11)
C1 0.0262(14) 0.0376(16) 0.0299(15) 0.0015(12) 0.0102(12) -0.0001(13)
C2 0.0301(15) 0.0484(19) 0.0408(17) 0.0018(14) 0.0165(14) 0.0027(14)
C3 0.0300(16) 0.056(2) 0.048(2) 0.0022(16) 0.0213(15) -0.0005(15)
C4 0.0383(17) 0.0433(19) 0.0437(18) 0.0013(15) 0.0172(15) -0.0108(15)
C5 0.0325(15) 0.0354(16) 0.0366(16) -0.0005(13) 0.0133(13) -0.0028(13)
C6 0.0242(13) 0.0338(15) 0.0294(14) -0.0007(12) 0.0093(11) -0.0017(12)
C7 0.0259(13) 0.0291(14) 0.0303(14) -0.0007(11) 0.0119(11) 0.0000(12)
C8 0.0272(14) 0.0265(14) 0.0292(14) 0.0000(11) 0.0098(11) -0.0015(11)
C9 0.0275(14) 0.0279(15) 0.0358(15) -0.0004(12) 0.0145(12) -0.0007(12)
C10 0.0310(15) 0.0280(15) 0.0393(16) 0.0018(12) 0.0171(13) -0.0031(12)
C11 0.0342(15) 0.0248(14) 0.0416(17) -0.0004(12) 0.0173(13) 0.0010(12)
C12 0.0255(13) 0.0328(15) 0.0314(15) 0.0002(12) 0.0122(12) 0.0044(12)
C13 0.0446(18) 0.0351(17) 0.053(2) 0.0032(15) 0.0280(16) 0.0090(15)
C14 0.110(4) 0.039(2) 0.061(3) -0.0061(18) 0.050(3) -0.007(2)
C15 0.0271(13) 0.0256(14) 0.0319(14) -0.0007(11) 0.0128(11) -0.0009(11)
C16 0.0323(15) 0.0235(14) 0.0407(16) -0.0041(12) 0.0198(13) -0.0020(12)
C17 0.0285(14) 0.0257(14) 0.0329(15) 0.0017(11) 0.0128(12) 0.0003(12)
C18 0.0266(13) 0.0273(14) 0.0294(14) -0.0014(11) 0.0119(11) -0.0030(12)
C19 0.0390(16) 0.0293(16) 0.0469(18) -0.0021(13) 0.0258(14) -0.0003(13)
C20 0.0425(17) 0.0269(15) 0.0480(19) 0.0014(13) 0.0237(15) -0.0027(14)
C21 0.0335(15) 0.0312(15) 0.0344(16) 0.0031(12) 0.0147(13) -0.0020(13)
C22 0.0317(15) 0.0352(16) 0.0334(16) 0.0028(12) 0.0161(13) 0.0074(13)
C23 0.0312(15) 0.0291(15) 0.0383(16) 0.0010(12) 0.0162(13) -0.0004(12)
C24 0.0404(18) 0.052(2) 0.047(2) 0.0003(16) 0.0264(16) 0.0003(16)
B1 0.0370(18) 0.0287(17) 0.048(2) -0.0041(15) 0.0265(17) -0.0027(15)

loop_
_atom_type_symbol
_atom_type_description
_atom_type_scat_dispersion_real
_atom_type_scat_dispersion_imag
_atom_type_scat_source
C C 0.0033 0.0016 'International Tables Vol C Tables 4.2.6.8 and 6.1.1.4'
H H 0.0000 0.0000 'International Tables Vol C Tables 4.2.6.8 and 6.1.1.4'
B B 0.0013 0.0007 'International Tables Vol C Tables 4.2.6.8 and 6.1.1.4'
N N 0.0061 0.0033 'International Tables Vol C Tables 4.2.6.8 and 6.1.1.4'
O O 0.0106 0.0060 'International Tables Vol C Tables 4.2.6.8 and 6.1.1.4'
F F 0.0171 0.0103 'International Tables Vol C Tables 4.2.6.8 and 6.1.1.4'

loop_
_geom_angle_atom_site_label_1
_geom_angle_atom_site_label_2
_geom_angle_atom_site_label_3
_geom_angle
C15 O1 B1 121.7(2)
C17 O2 B1 121.5(2)
C21 O3 C24 118.1(3)
C1 N1 C13 125.7(3)
C12 N1 C1 108.6(2)
C12 N1 C13 125.7(3)
N1 C1 C2 128.5(3)
N1 C1 C6 109.7(2)
C2 C1 C6 121.8(3)
C1 C2 H2 121.7
C3 C2 C1 116.7(3)
C3 C2 H2 121.7
C2 C3 H3 118.8
C2 C3 C4 122.4(3)
C4 C3 H3 118.8
C3 C4 H4 119.8
C5 C4 C3 120.3(3)
C5 C4 H4 119.8
C4 C5 H5 120.6
C6 C5 C4 118.8(3)
C6 C5 H5 120.6
C1 C6 C7 106.0(3)
C5 C6 C1 120.0(3)
C5 C6 C7 134.0(3)
C8 C7 C6 133.9(3)
C8 C7 C12 119.6(3)
C12 C7 C6 106.5(2)
C7 C8 H8 120.1
C7 C8 C9 119.7(3)
C9 C8 H8 120.1
C8 C9 C10 119.4(3)
C8 C9 C15 119.1(3)
C10 C9 C15 121.5(3)
C9 C10 H10 119.0
C11 C10 C9 122.1(3)
C11 C10 H10 119.0
C10 C11 H11 121.0
C10 C11 C12 118.0(3)
C12 C11 H11 121.0
N1 C12 C7 109.2(2)
N1 C12 C11 129.7(3)
C11 C12 C7 121.1(3)
N1 C13 H13A 109.0
N1 C13 H13B 109.0
N1 C13 C14 112.8(3)
H13A C13 H13B 107.8
C14 C13 H13A 109.0
C14 C13 H13B 109.0
C13 C14 H14A 109.5
C13 C14 H14B 109.5
C13 C14 H14C 109.5
H14A C14 H14B 109.5
H14A C14 H14C 109.5
H14B C14 H14C 109.5
O1 C15 C9 115.1(2)
O1 C15 C16 120.4(3)
C16 C15 C9 124.4(3)
C15 C16 H16 119.9
C15 C16 C17 120.1(3)
C17 C16 H16 119.9
O2 C17 C16 120.7(3)
O2 C17 C18 115.8(2)
C16 C17 C18 123.5(3)
C19 C18 C17 121.6(3)
C23 C18 C17 120.0(3)
C23 C18 C19 118.5(3)
C18 C19 H19 119.7
C20 C19 C18 120.7(3)
C20 C19 H19 119.7
C19 C20 H20 120.0
C19 C20 C21 120.1(3)
C21 C20 H20 120.0
O3 C21 C20 115.2(3)
O3 C21 C22 124.2(3)
C20 C21 C22 120.6(3)
C21 C22 H22 120.5
C21 C22 C23 119.0(3)
C23 C22 H22 120.5
C18 C23 C22 121.3(3)
C18 C23 H23 119.4
C22 C23 H23 119.4
O3 C24 H24A 109.5
O3 C24 H24B 109.5
O3 C24 H24C 109.5
H24A C24 H24B 109.5
H24A C24 H24C 109.5
H24B C24 H24C 109.5
F1 B1 O1 109.3(3)
F1 B1 O2 108.6(3)
F2 B1 F1 110.5(3)
F2 B1 O1 108.4(3)
F2 B1 O2 108.9(3)
O1 B1 O2 111.1(3)

loop_
_geom_bond_atom_site_label_1
_geom_bond_atom_site_label_2
_geom_bond_distance
F1 B1 1.387(4)
F2 B1 1.366(4)
O1 C15 1.319(3)
O1 B1 1.473(4)
O2 C17 1.310(3)
O2 B1 1.480(4)
O3 C21 1.370(4)
O3 C24 1.433(4)
N1 C1 1.396(4)
N1 C12 1.370(4)
N1 C13 1.456(4)
C1 C2 1.399(4)
C1 C6 1.406(4)
C2 H2 0.9500
C2 C3 1.378(5)
C3 H3 0.9500
C3 C4 1.396(5)
C4 H4 0.9500
C4 C5 1.388(4)
C5 H5 0.9500
C5 C6 1.382(4)
C6 C7 1.455(4)
C7 C8 1.384(4)
C7 C12 1.425(4)
C8 H8 0.9500
C8 C9 1.402(4)
C9 C10 1.415(4)
C9 C15 1.459(4)
C10 H10 0.9500
C10 C11 1.374(4)
C11 H11 0.9500
C11 C12 1.402(4)
C13 H13A 0.9900
C13 H13B 0.9900
C13 C14 1.489(5)
C14 H14A 0.9800
C14 H14B 0.9800
C14 H14C 0.9800
C15 C16 1.383(4)
C16 H16 0.9500
C16 C17 1.390(4)
C17 C18 1.460(4)
C18 C19 1.406(4)
C18 C23 1.388(4)
C19 H19 0.9500
C19 C20 1.376(4)
C20 H20 0.9500
C20 C21 1.386(4)
C21 C22 1.391(4)
C22 H22 0.9500
C22 C23 1.394(4)
C23 H23 0.9500
C24 H24A 0.9800
C24 H24B 0.9800
C24 H24C 0.9800

loop_
_geom_torsion_atom_site_label_1
_geom_torsion_atom_site_label_2
_geom_torsion_atom_site_label_3
_geom_torsion_atom_site_label_4
_geom_torsion
O1 C15 C16 C17 -4.8(4)
O2 C17 C18 C19 -172.4(3)
O2 C17 C18 C23 8.2(4)
O3 C21 C22 C23 179.1(3)
N1 C1 C2 C3 -178.6(3)
N1 C1 C6 C5 178.9(3)
N1 C1 C6 C7 -1.1(3)
C1 N1 C12 C7 -0.7(3)
C1 N1 C12 C11 178.8(3)
C1 N1 C13 C14 -86.3(4)
C1 C2 C3 C4 0.2(5)
C1 C6 C7 C8 179.2(3)
C1 C6 C7 C12 0.7(3)
C2 C1 C6 C5 -0.1(4)
C2 C1 C6 C7 179.9(3)
C2 C3 C4 C5 -0.7(5)
C3 C4 C5 C6 0.8(5)
C4 C5 C6 C1 -0.4(4)
C4 C5 C6 C7 179.7(3)
C5 C6 C7 C8 -0.9(6)
C5 C6 C7 C12 -179.4(3)
C6 C1 C2 C3 0.2(4)
C6 C7 C8 C9 -179.5(3)
C6 C7 C12 N1 0.0(3)
C6 C7 C12 C11 -179.5(3)
C7 C8 C9 C10 0.1(4)
C7 C8 C9 C15 178.9(3)
C8 C7 C12 N1 -178.8(2)
C8 C7 C12 C11 1.7(4)
C8 C9 C10 C11 0.6(5)
C8 C9 C15 O1 -6.0(4)
C8 C9 C15 C16 176.1(3)
C9 C10 C11 C12 -0.1(4)
C9 C15 C16 C17 173.0(3)
C10 C9 C15 O1 172.8(3)
C10 C9 C15 C16 -5.1(4)
C10 C11 C12 N1 179.5(3)
C10 C11 C12 C7 -1.1(4)
C12 N1 C1 C2 -179.9(3)
C12 N1 C1 C6 1.2(3)
C12 N1 C13 C14 92.7(4)
C12 C7 C8 C9 -1.2(4)
C13 N1 C1 C2 -0.8(5)
C13 N1 C1 C6 -179.7(3)
C13 N1 C12 C7 -179.8(3)
C13 N1 C12 C11 -0.4(5)
C15 O1 B1 F1 -97.2(3)
C15 O1 B1 F2 142.3(3)
C15 O1 B1 O2 22.7(4)
C15 C9 C10 C11 -178.2(3)
C15 C16 C17 O2 4.8(4)
C15 C16 C17 C18 -174.6(3)
C16 C17 C18 C19 7.0(4)
C16 C17 C18 C23 -172.4(3)
C17 O2 B1 F1 97.7(3)
C17 O2 B1 F2 -142.0(3)
C17 O2 B1 O1 -22.6(4)
C17 C18 C19 C20 -178.8(3)
C17 C18 C23 C22 178.3(3)
C18 C19 C20 C21 0.3(5)
C19 C18 C23 C22 -1.0(4)
C19 C20 C21 O3 -179.6(3)
C19 C20 C21 C22 -0.6(5)
C20 C21 C22 C23 0.2(5)
C21 C22 C23 C18 0.7(4)
C23 C18 C19 C20 0.6(5)
C24 O3 C21 C20 -178.8(3)
C24 O3 C21 C22 2.3(4)
B1 O1 C15 C9 171.8(3)
B1 O1 C15 C16 -10.2(4)
B1 O2 C17 C16 10.2(4)
B1 O2 C17 C18 -170.4(3)
